data_1518341
loop_
_publ_author_name
'Yi, Fei-Yan'
'Wang, Ying'
'Li, Jian-Ping'
'Wu, Dai'
'Lan, Ya-Qian'
'Sun, Zhong-Ming'

_publ_section_title
;
 An ultrastable porous metal--organic framework luminescent switch towards
 aromatic compounds
;
_journal_issue 2
_journal_name_full 'Mater. Horiz.'
_journal_page_first 245
_journal_paper_doi 10.1039/C4MH00210E
_journal_volume 2
_journal_year 2015
_chemical_formula_sum 'C88 H92 Cd3 N8 O23'
_chemical_formula_weight 1966.90
_chemical_name_systematic
; 
 ? 
;
_space_group_IT_number 15
_symmetry_cell_setting monoclinic
_symmetry_space_group_name_Hall '-C 2yc'
_symmetry_space_group_name_H-M 'C 1 2/c 1'
_atom_sites_solution_hydrogens geom
_atom_sites_solution_primary direct
_atom_sites_solution_secondary difmap
_audit_creation_method SHELXL-97
_audit_update_record
;
2014-07-31 deposited with the CCDC.
2014-11-26 downloaded from the CCDC.
;
_cell_angle_alpha 90.00
_cell_angle_beta 108.347(5)
_cell_angle_gamma 90.00
_cell_formula_units_Z 4
_cell_length_a 31.136(9)
_cell_length_b 20.048(6)
_cell_length_c 15.849(4)
_cell_measurement_temperature 273(2)
_cell_measurement_theta_max 25.17
_cell_measurement_theta_min 1.23
_cell_volume 9390(5)
_computing_structure_refinement 'SHELXL-97 (Sheldrick, 1997)'
_computing_structure_solution 'SHELXS-97 (Sheldrick, 1990)'
_diffrn_ambient_temperature 273(2)
_diffrn_measured_fraction_theta_full 0.993
_diffrn_measured_fraction_theta_max 0.993
_diffrn_measurement_device_type 'Bruker Apex II CCD diffractometer '
_diffrn_measurement_method 'Mode of intensity measurement and scan'
_diffrn_radiation_monochromator graphite
_diffrn_radiation_source 'fine-focus sealed tube'
_diffrn_radiation_type MoK\a
_diffrn_radiation_wavelength 0.71073
_diffrn_reflns_av_R_equivalents 0.0792
_diffrn_reflns_av_sigmaI/netI 0.0970
_diffrn_reflns_limit_h_max 34
_diffrn_reflns_limit_h_min -37
_diffrn_reflns_limit_k_max 21
_diffrn_reflns_limit_k_min -23
_diffrn_reflns_limit_l_max 18
_diffrn_reflns_limit_l_min -18
_diffrn_reflns_number 23749
_diffrn_reflns_theta_full 25.17
_diffrn_reflns_theta_max 25.17
_diffrn_reflns_theta_min 1.23
_exptl_absorpt_coefficient_mu 0.746
_exptl_absorpt_correction_T_max 0.7453
_exptl_absorpt_correction_T_min 0.6458
_exptl_absorpt_correction_type multi-scan
_exptl_absorpt_process_details 'Sheldrick, G. M. (2008). SADABS'
_exptl_crystal_colour colorless
_exptl_crystal_density_diffrn 1.391
_exptl_crystal_density_method 'not measured'
_exptl_crystal_description rod
_exptl_crystal_F_000 4016
_exptl_crystal_size_max 0.40
_exptl_crystal_size_mid 0.15
_exptl_crystal_size_min 0.13
_platon_squeeze_details
;
;
_refine_diff_density_max 1.653
_refine_diff_density_min -2.053
_refine_diff_density_rms 0.184
_refine_ls_extinction_coef 0.00010(6)
_refine_ls_extinction_expression Fc^*^=kFc[1+0.001xFc^2^\l^3^/sin(2\q)]^-1/4^
_refine_ls_extinction_method SHELXL
_refine_ls_goodness_of_fit_ref 1.011
_refine_ls_hydrogen_treatment constr
_refine_ls_matrix_type full
_refine_ls_number_parameters 499
_refine_ls_number_reflns 8371
_refine_ls_number_restraints 1
_refine_ls_restrained_S_all 1.011
_refine_ls_R_factor_all 0.1211
_refine_ls_R_factor_gt 0.0841
_refine_ls_shift/su_max 0.002
_refine_ls_shift/su_mean 0.000
_refine_ls_structure_factor_coef Fsqd
_refine_ls_weighting_details 'calc w=1/[\s^2^(Fo^2^)+(0.1738P)^2^+0.0000P] where P=(Fo^2^+2Fc^2^)/3'
_refine_ls_weighting_scheme calc
_refine_ls_wR_factor_gt 0.2592
_refine_ls_wR_factor_ref 0.2854
_reflns_number_gt 4758
_reflns_number_total 8371
_reflns_threshold_expression >2sigma(I)
_cod_data_source_file c4mh00210e2.cif
_cod_data_source_block 1-sr
_cod_depositor_comments 'Adding full bibliography for 1518341.cif.'
_cod_original_cell_volume 9390(4)
_cod_original_sg_symbol_H-M C2/c
_cod_database_code 1518341

loop_
_symmetry_equiv_pos_as_xyz
'x, y, z'
'-x, y, -z+1/2'
'x+1/2, y+1/2, z'
'-x+1/2, y+1/2, -z+1/2'
'-x, -y, -z'
'x, -y, z-1/2'
'-x+1/2, -y+1/2, -z'
'x+1/2, -y+1/2, z-1/2'

loop_
_atom_site_label
_atom_site_type_symbol
_atom_site_fract_x
_atom_site_fract_y
_atom_site_fract_z
_atom_site_U_iso_or_equiv
_atom_site_adp_type
_atom_site_occupancy
_atom_site_symmetry_multiplicity
_atom_site_calc_flag
_atom_site_refinement_flags
Cd1 Cd 0.23369(2) 0.07571(4) -0.04346(5) 0.0517(3) Uani 1 1 d .
Cd2 Cd 0.2500 0.2500 0.0000 0.0383(3) Uani 1 2 d S
N1 N 0.2434(4) -0.0356(4) -0.0758(8) 0.085(3) Uani 1 1 d .
N2 N 0.1910(4) 0.0489(5) -0.1935(7) 0.092(4) Uani 1 1 d .
N3 N 0.5848(8) 0.0406(9) 0.491(2) 0.185(11) Uani 1 1 d .
C1 C 0.4579(3) 0.1915(6) 0.5989(7) 0.058(3) Uani 1 1 d .
C2 C 0.4373(3) 0.1503(5) 0.5161(6) 0.053(2) Uani 1 1 d .
H2A H 0.4187 0.1152 0.5267 0.064 Uiso 1 1 d R
H2B H 0.4610 0.1307 0.4973 0.064 Uiso 1 1 d R
C3 C 0.4202(3) 0.2251(5) 0.6249(7) 0.060(3) Uani 1 1 d .
H3A H 0.4045 0.2568 0.5805 0.072 Uiso 1 1 d R
H3B H 0.4322 0.2479 0.6807 0.072 Uiso 1 1 d R
C4 C 0.4837(4) 0.1440(5) 0.6718(6) 0.057(3) Uani 1 1 d .
H4A H 0.5115 0.1304 0.6628 0.068 Uiso 1 1 d R
H4B H 0.4661 0.1050 0.6732 0.068 Uiso 1 1 d R
C5 C 0.4897(4) 0.2475(4) 0.5836(7) 0.055(2) Uani 1 1 d .
H5A H 0.5052 0.2703 0.6379 0.066 Uiso 1 1 d R
H5B H 0.4720 0.2792 0.5416 0.066 Uiso 1 1 d R
C6 C 0.3836(4) 0.1712(5) 0.3732(7) 0.060(3) Uani 1 1 d .
C7 C 0.3564(5) 0.2169(6) 0.3110(7) 0.080(4) Uani 1 1 d .
H7A H 0.3589 0.2622 0.3240 0.096 Uiso 1 1 calc R
C8 C 0.3276(4) 0.1965(5) 0.2347(7) 0.069(3) Uani 1 1 d .
H8A H 0.3097 0.2280 0.1963 0.083 Uiso 1 1 calc R
C9 C 0.3229(4) 0.1304(5) 0.2101(6) 0.060(3) Uani 1 1 d .
C10 C 0.3486(5) 0.0819(6) 0.2687(9) 0.078(4) Uani 1 1 d .
H10A H 0.3462 0.0370 0.2533 0.094 Uiso 1 1 calc R
C11 C 0.3776(4) 0.1029(6) 0.3504(8) 0.073(3) Uani 1 1 d .
H11A H 0.3935 0.0712 0.3911 0.088 Uiso 1 1 calc R
C12 C 0.2926(3) 0.1066(5) 0.1229(7) 0.054(2) Uani 1 1 d .
C13 C 0.3660(4) 0.1774(6) 0.6884(7) 0.069(3) Uani 1 1 d .
C14 C 0.3441(4) 0.1197(6) 0.6977(7) 0.070(3) Uani 1 1 d .
H14A H 0.3473 0.0812 0.6675 0.084 Uiso 1 1 calc R
C15 C 0.3170(4) 0.1194(6) 0.7529(8) 0.075(3) Uani 1 1 d .
H15A H 0.3019 0.0805 0.7587 0.090 Uiso 1 1 calc R
C16 C 0.3124(4) 0.1745(5) 0.7982(8) 0.063(3) Uani 1 1 d .
C17 C 0.3345(4) 0.2329(5) 0.7879(8) 0.066(3) Uani 1 1 d .
H17A H 0.3325 0.2708 0.8204 0.079 Uiso 1 1 calc R
C18 C 0.3592(4) 0.2346(5) 0.7297(8) 0.067(3) Uani 1 1 d .
H18A H 0.3714 0.2747 0.7184 0.080 Uiso 1 1 calc R
C19 C 0.2864(4) 0.1725(6) 0.8633(8) 0.069(3) Uani 1 1 d .
C20 C 0.5531(4) 0.2522(5) 0.5291(8) 0.064(3) Uani 1 1 d .
C21 C 0.5626(4) 0.3171(6) 0.5527(8) 0.068(3) Uani 1 1 d .
H21A H 0.5453 0.3401 0.5815 0.082 Uiso 1 1 calc R
C22 C 0.5975(4) 0.3486(6) 0.5340(8) 0.067(3) Uani 1 1 d .
H22A H 0.6039 0.3929 0.5508 0.080 Uiso 1 1 calc R
C23 C 0.6237(3) 0.3152(5) 0.4902(6) 0.050(2) Uani 1 1 d .
C24 C 0.6125(4) 0.2514(5) 0.4664(8) 0.068(3) Uani 1 1 d .
H24A H 0.6291 0.2280 0.4366 0.082 Uiso 1 1 calc R
C25 C 0.5771(4) 0.2199(6) 0.4848(9) 0.077(4) Uani 1 1 d .
H25A H 0.5698 0.1761 0.4665 0.092 Uiso 1 1 calc R
C26 C 0.6622(3) 0.3483(5) 0.4733(6) 0.049(2) Uani 1 1 d .
C27 C 0.2631(6) -0.0811(7) -0.0177(10) 0.138(9) Uani 1 1 d .
H27A H 0.2719 -0.0675 0.0414 0.165 Uiso 1 1 calc R
C28 C 0.2719(8) -0.1406(10) -0.0302(14) 0.165(9) Uani 1 1 d U
H28A H 0.2862 -0.1687 0.0171 0.198 Uiso 1 1 calc R
C29 C 0.2587(6) -0.1646(9) -0.1239(15) 0.132(6) Uani 1 1 d U
H29A H 0.2659 -0.2070 -0.1391 0.158 Uiso 1 1 calc R
C30 C 0.2355(6) -0.1203(8) -0.1849(13) 0.111(5) Uani 1 1 d .
H30A H 0.2239 -0.1325 -0.2444 0.134 Uiso 1 1 calc R
C31 C 0.2289(5) -0.0566(7) -0.1584(11) 0.088(4) Uani 1 1 d .
C32 C 0.2016(5) -0.0051(8) -0.2269(10) 0.095(4) Uani 1 1 d .
C33 C 0.1898(8) -0.0178(10) -0.3207(11) 0.150(8) Uani 1 1 d .
H33A H 0.1988 -0.0564 -0.3431 0.180 Uiso 1 1 calc R
C34 C 0.1649(11) 0.0298(12) -0.3739(13) 0.233(16) Uani 1 1 d .
H34A H 0.1565 0.0243 -0.4353 0.280 Uiso 1 1 calc R
C35 C 0.1518(11) 0.0850(10) -0.3404(12) 0.207(14) Uani 1 1 d .
H35A H 0.1331 0.1162 -0.3779 0.248 Uiso 1 1 calc R
C36 C 0.1665(7) 0.0946(8) -0.2505(10) 0.126(7) Uani 1 1 d .
H36A H 0.1592 0.1343 -0.2278 0.151 Uiso 1 1 calc R
C37 C 0.5638(9) 0.0499(12) 0.5662(18) 0.202(14) Uani 1 1 d .
H37A H 0.5314 0.0470 0.5442 0.303 Uiso 1 1 d R
H37B H 0.5754 0.0158 0.6099 0.303 Uiso 1 1 d R
H37C H 0.5724 0.0929 0.5928 0.303 Uiso 1 1 d R
C38 C 0.6307(7) 0.0435(13) 0.499(2) 0.215(14) Uani 1 1 d .
H38A H 0.6341 0.0365 0.4414 0.323 Uiso 1 1 d R
H38B H 0.6433 0.0861 0.5217 0.323 Uiso 1 1 d R
H38C H 0.6463 0.0089 0.5387 0.323 Uiso 1 1 d R
C39 C 0.5525(12) 0.0381(12) 0.417(3) 0.187(13) Uani 1 1 d .
C40 C 0.5718(12) 0.0359(9) 0.326(3) 0.27(2) Uani 1 1 d .
H40A H 0.5469 0.0338 0.2714 0.405 Uiso 1 1 d R
H40B H 0.5892 0.0754 0.3255 0.405 Uiso 1 1 d R
H40C H 0.5906 -0.0027 0.3301 0.405 Uiso 1 1 d R
O1 O 0.5000 0.1835(5) 0.7500 0.072(3) Uani 1 2 d S
O2 O 0.4111(2) 0.1962(4) 0.4466(4) 0.067(2) Uani 1 1 d .
O3 O 0.3905(3) 0.1731(4) 0.6308(5) 0.078(2) Uani 1 1 d .
O4 O 0.5199(3) 0.2161(4) 0.5465(6) 0.075(2) Uani 1 1 d .
O5 O 0.2735(3) 0.1497(4) 0.0686(5) 0.082(3) Uani 1 1 d .
O6 O 0.2855(3) 0.0464(4) 0.1051(5) 0.076(2) Uani 1 1 d .
O7 O 0.2762(3) 0.1184(5) 0.8816(7) 0.105(3) Uani 1 1 d .
O8 O 0.2768(3) 0.2277(4) 0.8926(5) 0.067(2) Uani 1 1 d .
O9 O 0.6701(3) 0.4095(3) 0.4952(5) 0.067(2) Uani 1 1 d .
O10 O 0.6857(2) 0.3165(3) 0.4345(4) 0.0534(16) Uani 1 1 d .
O11 O 0.5101(6) 0.0434(10) 0.394(2) 0.288(15) Uani 1 1 d .

loop_
_atom_site_aniso_label
_atom_site_aniso_U_11
_atom_site_aniso_U_22
_atom_site_aniso_U_33
_atom_site_aniso_U_23
_atom_site_aniso_U_13
_atom_site_aniso_U_12
Cd1 0.0569(5) 0.0531(5) 0.0478(5) -0.0082(3) 0.0203(4) -0.0019(3)
Cd2 0.0406(5) 0.0417(5) 0.0349(5) -0.0063(4) 0.0153(4) -0.0001(4)
N1 0.102(8) 0.043(5) 0.108(9) -0.019(6) 0.032(7) -0.001(5)
N2 0.140(10) 0.059(6) 0.071(7) -0.041(6) 0.023(7) 0.004(7)
N3 0.122(17) 0.086(11) 0.33(4) 0.048(16) 0.043(19) -0.005(11)
C1 0.056(6) 0.079(7) 0.042(6) -0.009(5) 0.022(5) -0.011(5)
C2 0.059(6) 0.065(6) 0.037(5) -0.006(5) 0.018(4) -0.004(5)
C3 0.058(6) 0.077(7) 0.050(6) -0.008(5) 0.024(5) -0.004(5)
C4 0.061(6) 0.064(6) 0.041(6) 0.001(5) 0.010(5) 0.007(5)
C5 0.069(7) 0.050(5) 0.055(6) -0.002(5) 0.032(5) -0.007(5)
C6 0.082(8) 0.054(6) 0.043(6) -0.001(5) 0.017(5) -0.002(5)
C7 0.121(11) 0.058(7) 0.039(6) 0.003(5) -0.010(6) 0.011(7)
C8 0.098(9) 0.043(6) 0.052(7) -0.001(5) 0.002(6) 0.000(6)
C9 0.070(7) 0.067(7) 0.036(5) 0.006(5) 0.008(5) 0.005(6)
C10 0.091(9) 0.055(7) 0.075(9) -0.003(6) 0.007(7) -0.004(6)
C11 0.086(8) 0.055(6) 0.065(8) 0.012(6) 0.005(6) 0.021(6)
C12 0.060(6) 0.050(6) 0.051(6) 0.002(5) 0.014(5) 0.000(5)
C13 0.056(7) 0.105(9) 0.054(7) -0.021(6) 0.031(5) -0.016(6)
C14 0.069(7) 0.084(8) 0.064(7) -0.032(6) 0.030(6) -0.021(6)
C15 0.092(9) 0.083(8) 0.068(8) -0.022(6) 0.052(7) -0.027(7)
C16 0.062(7) 0.070(7) 0.069(7) -0.017(6) 0.038(6) -0.005(5)
C17 0.084(8) 0.057(6) 0.072(8) -0.006(5) 0.046(7) -0.001(6)
C18 0.088(8) 0.059(6) 0.070(8) -0.014(6) 0.050(7) -0.010(6)
C19 0.077(8) 0.066(7) 0.086(9) -0.001(6) 0.056(7) -0.009(6)
C20 0.064(7) 0.061(7) 0.076(8) -0.012(6) 0.035(6) -0.010(6)
C21 0.056(7) 0.079(8) 0.077(8) -0.007(6) 0.031(6) -0.001(6)
C22 0.062(7) 0.073(7) 0.073(8) -0.014(6) 0.035(6) -0.002(6)
C23 0.048(6) 0.053(5) 0.051(6) -0.009(5) 0.019(4) -0.007(5)
C24 0.085(8) 0.063(7) 0.073(8) -0.011(6) 0.047(7) -0.002(6)
C25 0.084(9) 0.070(7) 0.099(10) -0.029(7) 0.061(8) -0.026(6)
C26 0.041(5) 0.068(7) 0.041(5) 0.003(5) 0.017(4) 0.008(5)
C27 0.163(15) 0.071(9) 0.093(11) -0.042(8) -0.082(10) 0.080(10)
C28 0.19(2) 0.114(14) 0.125(13) -0.001(12) -0.049(14) 0.040(14)
C29 0.115(14) 0.114(14) 0.164(15) -0.031(13) 0.041(13) -0.003(11)
C30 0.118(13) 0.093(11) 0.117(14) -0.029(10) 0.029(11) -0.005(10)
C31 0.106(11) 0.067(8) 0.102(11) -0.034(8) 0.048(9) -0.013(8)
C32 0.109(11) 0.102(11) 0.070(9) -0.009(8) 0.022(8) -0.019(9)
C33 0.24(2) 0.134(15) 0.067(11) -0.029(11) 0.032(13) 0.026(16)
C34 0.45(5) 0.143(18) 0.055(11) -0.021(12) 0.004(18) 0.10(2)
C35 0.39(4) 0.117(15) 0.064(12) -0.005(11) -0.004(17) 0.078(19)
C36 0.190(19) 0.086(10) 0.072(10) -0.030(9) -0.002(11) 0.028(12)
C37 0.19(3) 0.24(3) 0.24(3) 0.09(2) 0.15(3) 0.11(2)
C38 0.088(16) 0.22(3) 0.35(4) 0.05(3) 0.09(2) -0.006(16)
C39 0.15(3) 0.104(15) 0.31(4) 0.01(2) 0.08(3) 0.037(18)
C40 0.40(5) 0.093(14) 0.47(6) 0.02(2) 0.35(5) 0.02(2)
O1 0.102(8) 0.064(6) 0.032(5) 0.000 -0.002(5) 0.000
O2 0.080(5) 0.068(5) 0.037(4) 0.001(3) -0.003(3) -0.011(4)
O3 0.069(5) 0.111(6) 0.071(5) -0.037(5) 0.048(4) -0.028(4)
O4 0.076(5) 0.070(5) 0.096(6) -0.008(4) 0.053(5) -0.008(4)
O5 0.109(7) 0.061(5) 0.052(5) -0.011(4) -0.010(4) 0.010(5)
O6 0.112(6) 0.048(4) 0.051(5) 0.007(4) 0.001(4) 0.003(4)
O7 0.126(8) 0.104(7) 0.129(9) 0.007(6) 0.101(7) 0.001(6)
O8 0.074(5) 0.069(5) 0.075(5) -0.007(4) 0.045(4) -0.001(4)
O9 0.072(5) 0.053(4) 0.088(6) -0.012(4) 0.043(4) -0.012(4)
O10 0.047(4) 0.064(4) 0.052(4) 0.006(3) 0.019(3) 0.001(3)
O11 0.104(12) 0.226(18) 0.56(5) 0.06(2) 0.14(2) 0.004(13)

loop_
_atom_type_symbol
_atom_type_description
_atom_type_scat_dispersion_real
_atom_type_scat_dispersion_imag
_atom_type_scat_source
C C 0.0033 0.0016 'International Tables Vol C Tables 4.2.6.8 and 6.1.1.4'
H H 0.0000 0.0000 'International Tables Vol C Tables 4.2.6.8 and 6.1.1.4'
N N 0.0061 0.0033 'International Tables Vol C Tables 4.2.6.8 and 6.1.1.4'
O O 0.0106 0.0060 'International Tables Vol C Tables 4.2.6.8 and 6.1.1.4'
Cd Cd -0.8075 1.2024 'International Tables Vol C Tables 4.2.6.8 and 6.1.1.4'

loop_
_geom_angle_atom_site_label_1
_geom_angle_atom_site_label_2
_geom_angle_atom_site_label_3
_geom_angle
_geom_angle_site_symmetry_1
_geom_angle_site_symmetry_3
O7 Cd1 O9 144.7(3) 1_554 8_455
O7 Cd1 N1 96.4(4) 1_554 .
O9 Cd1 N1 111.6(3) 8_455 .
O7 Cd1 O5 84.2(4) 1_554 .
O9 Cd1 O5 90.6(3) 8_455 .
N1 Cd1 O5 134.3(4) . .
O7 Cd1 N2 78.0(4) 1_554 .
O9 Cd1 N2 92.3(4) 8_455 .
N1 Cd1 N2 68.7(4) . .
O5 Cd1 N2 152.9(3) . .
O7 Cd1 O6 106.4(4) 1_554 .
O9 Cd1 O6 97.9(3) 8_455 .
N1 Cd1 O6 83.8(4) . .
O5 Cd1 O6 53.0(2) . .
N2 Cd1 O6 152.4(3) . .
O7 Cd1 O10 91.3(3) 1_554 8_455
O9 Cd1 O10 54.0(2) 8_455 8_455
N1 Cd1 O10 151.5(3) . 8_455
O5 Cd1 O10 73.7(2) . 8_455
N2 Cd1 O10 86.4(3) . 8_455
O6 Cd1 O10 120.2(2) . 8_455
O8 Cd2 O8 180.0(3) 1_554 7_556
O8 Cd2 O5 92.7(3) 1_554 .
O8 Cd2 O5 87.3(3) 7_556 .
O8 Cd2 O5 87.3(3) 1_554 7
O8 Cd2 O5 92.7(3) 7_556 7
O5 Cd2 O5 180.0(5) . 7
O8 Cd2 O10 88.8(3) 1_554 2_655
O8 Cd2 O10 91.2(3) 7_556 2_655
O5 Cd2 O10 100.8(3) . 2_655
O5 Cd2 O10 79.2(3) 7 2_655
O8 Cd2 O10 91.2(3) 1_554 8_455
O8 Cd2 O10 88.8(3) 7_556 8_455
O5 Cd2 O10 79.2(3) . 8_455
O5 Cd2 O10 100.8(3) 7 8_455
O10 Cd2 O10 180.0(3) 2_655 8_455
C27 N1 C31 114.6(11) . .
C27 N1 Cd1 125.4(9) . .
C31 N1 Cd1 120.0(10) . .
C32 N2 C36 117.4(13) . .
C32 N2 Cd1 117.5(10) . .
C36 N2 Cd1 122.4(8) . .
C39 N3 C38 125(3) . .
C39 N3 C37 108(2) . .
C38 N3 C37 126(3) . .
C2 C1 C4 107.2(9) . .
C2 C1 C3 109.0(8) . .
C4 C1 C3 109.9(8) . .
C2 C1 C5 112.0(8) . .
C4 C1 C5 111.1(8) . .
C3 C1 C5 107.6(8) . .
O2 C2 C1 107.0(8) . .
O2 C2 H2A 111.4 . .
C1 C2 H2A 111.3 . .
O2 C2 H2B 108.9 . .
C1 C2 H2B 109.6 . .
H2A C2 H2B 108.6 . .
O3 C3 C1 105.5(8) . .
O3 C3 H3A 109.9 . .
C1 C3 H3A 110.8 . .
O3 C3 H3B 111.2 . .
C1 C3 H3B 110.6 . .
H3A C3 H3B 108.8 . .
O1 C4 C1 105.8(8) . .
O1 C4 H4A 101.3 . .
C1 C4 H4A 110.6 . .
O1 C4 H4B 118.8 . .
C1 C4 H4B 111.1 . .
H4A C4 H4B 108.8 . .
O4 C5 C1 106.4(7) . .
O4 C5 H5A 112.0 . .
C1 C5 H5A 111.5 . .
O4 C5 H5B 108.6 . .
C1 C5 H5B 109.4 . .
H5A C5 H5B 108.8 . .
O2 C6 C11 126.5(10) . .
O2 C6 C7 116.9(9) . .
C11 C6 C7 116.5(10) . .
C8 C7 C6 121.5(11) . .
C8 C7 H7A 119.3 . .
C6 C7 H7A 119.3 . .
C7 C8 C9 122.4(11) . .
C7 C8 H8A 118.8 . .
C9 C8 H8A 118.8 . .
C8 C9 C10 119.4(10) . .
C8 C9 C12 123.5(10) . .
C10 C9 C12 117.1(10) . .
C11 C10 C9 118.2(10) . .
C11 C10 H10A 120.9 . .
C9 C10 H10A 120.9 . .
C10 C11 C6 121.8(11) . .
C10 C11 H11A 119.1 . .
C6 C11 H11A 119.1 . .
O5 C12 O6 120.7(10) . .
O5 C12 C9 116.7(9) . .
O6 C12 C9 122.6(10) . .
O3 C13 C18 125.1(10) . .
O3 C13 C14 114.9(10) . .
C18 C13 C14 119.8(9) . .
C13 C14 C15 119.4(10) . .
C13 C14 H14A 120.3 . .
C15 C14 H14A 120.3 . .
C16 C15 C14 121.1(11) . .
C16 C15 H15A 119.5 . .
C14 C15 H15A 119.5 . .
C15 C16 C17 119.1(10) . .
C15 C16 C19 120.9(10) . .
C17 C16 C19 119.8(9) . .
C18 C17 C16 120.1(10) . .
C18 C17 H17A 120.0 . .
C16 C17 H17A 120.0 . .
C13 C18 C17 120.2(10) . .
C13 C18 H18A 119.9 . .
C17 C18 H18A 119.9 . .
O7 C19 O8 126.3(10) . .
O7 C19 C16 115.8(10) . .
O8 C19 C16 117.9(10) . .
C25 C20 C21 119.9(10) . .
C25 C20 O4 115.7(9) . .
C21 C20 O4 124.4(9) . .
C20 C21 C22 120.0(10) . .
C20 C21 H21A 120.0 . .
C22 C21 H21A 120.0 . .
C21 C22 C23 121.0(10) . .
C21 C22 H22A 119.5 . .
C23 C22 H22A 119.5 . .
C24 C23 C22 117.0(9) . .
C24 C23 C26 122.2(9) . .
C22 C23 C26 120.8(9) . .
C23 C24 C25 121.9(10) . .
C23 C24 H24A 119.0 . .
C25 C24 H24A 119.0 . .
C20 C25 C24 120.2(10) . .
C20 C25 H25A 119.9 . .
C24 C25 H25A 119.9 . .
O10 C26 O9 121.5(9) . .
O10 C26 C23 119.4(9) . .
O9 C26 C23 119.0(8) . .
C28 C27 N1 129.2(16) . .
C28 C27 H27A 115.4 . .
N1 C27 H27A 115.4 . .
C27 C28 C29 117.2(18) . .
C27 C28 H28A 121.4 . .
C29 C28 H28A 121.4 . .
C30 C29 C28 115.0(17) . .
C30 C29 H29A 122.5 . .
C28 C29 H29A 122.5 . .
C29 C30 C31 119.3(18) . .
C29 C30 H30A 120.4 . .
C31 C30 H30A 120.4 . .
N1 C31 C30 124.4(16) . .
N1 C31 C32 115.2(11) . .
C30 C31 C32 120.4(15) . .
N2 C32 C33 123.9(16) . .
N2 C32 C31 115.3(13) . .
C33 C32 C31 120.8(15) . .
C34 C33 C32 115.6(17) . .
C34 C33 H33A 122.2 . .
C32 C33 H33A 122.2 . .
C35 C34 C33 121.5(18) . .
C35 C34 H34A 119.3 . .
C33 C34 H34A 119.3 . .
C34 C35 C36 118.9(19) . .
C34 C35 H35A 120.6 . .
C36 C35 H35A 120.6 . .
N2 C36 C35 122.6(15) . .
N2 C36 H36A 118.7 . .
C35 C36 H36A 118.7 . .
N3 C37 H37A 111.3 . .
N3 C37 H37B 108.4 . .
H37A C37 H37B 109.5 . .
N3 C37 H37C 108.7 . .
H37A C37 H37C 109.5 . .
H37B C37 H37C 109.5 . .
N3 C38 H38A 108.6 . .
N3 C38 H38B 111.0 . .
H38A C38 H38B 109.5 . .
N3 C38 H38C 108.8 . .
H38A C38 H38C 109.5 . .
H38B C38 H38C 109.5 . .
O11 C39 N3 135(4) . .
O11 C39 C40 112(4) . .
N3 C39 C40 113(3) . .
C39 C40 H40A 110.7 . .
C39 C40 H40B 109.0 . .
H40A C40 H40B 109.5 . .
C39 C40 H40C 108.8 . .
H40A C40 H40C 109.5 . .
H40B C40 H40C 109.5 . .
C4 O1 C4 112.4(11) 2_656 .
C6 O2 C2 118.8(8) . .
C13 O3 C3 120.8(8) . .
C20 O4 C5 119.9(8) . .
C12 O5 Cd2 163.3(7) . .
C12 O5 Cd1 96.2(6) . .
Cd2 O5 Cd1 100.5(3) . .
C12 O6 Cd1 90.1(6) . .
C19 O7 Cd1 137.2(8) . 1_556
C19 O8 Cd2 131.3(7) . 1_556
C26 O9 Cd1 99.4(6) . 8_556
C26 O10 Cd2 127.7(6) . 2_655
C26 O10 Cd1 84.9(6) . 8_556
Cd2 O10 Cd1 92.2(2) 2_655 8_556

loop_
_geom_bond_atom_site_label_1
_geom_bond_atom_site_label_2
_geom_bond_distance
_geom_bond_site_symmetry_2
Cd1 O7 2.211(8) 1_554
Cd1 O9 2.268(7) 8_455
Cd1 N1 2.330(9) .
Cd1 O5 2.347(7) .
Cd1 N2 2.392(11) .
Cd1 O6 2.469(7) .
Cd1 O10 2.587(6) 8_455
Cd2 O8 2.166(7) 1_554
Cd2 O8 2.166(7) 7_556
Cd2 O5 2.293(8) .
Cd2 O5 2.293(8) 7
Cd2 O10 2.356(6) 2_655
Cd2 O10 2.356(6) 8_455
N1 C27 1.305(16) .
N1 C31 1.312(17) .
N2 C32 1.291(17) .
N2 C36 1.341(18) .
N3 C39 1.28(4) .
N3 C38 1.40(3) .
N3 C37 1.54(3) .
C1 C2 1.512(13) .
C1 C4 1.517(14) .
C1 C3 1.520(13) .
C1 C5 1.563(13) .
C2 O2 1.470(12) .
C2 H2A 0.9601 .
C2 H2B 0.9601 .
C3 O3 1.416(12) .
C3 H3A 0.9599 .
C3 H3B 0.9601 .
C4 O1 1.423(11) .
C4 H4A 0.9598 .
C4 H4B 0.9599 .
C5 O4 1.405(11) .
C5 H5A 0.9600 .
C5 H5B 0.9600 .
C6 O2 1.307(12) .
C6 C11 1.413(14) .
C6 C7 1.414(15) .
C7 C8 1.324(15) .
C7 H7A 0.9300 .
C8 C9 1.376(15) .
C8 H8A 0.9300 .
C9 C10 1.407(16) .
C9 C12 1.486(14) .
C10 C11 1.389(17) .
C10 H10A 0.9300 .
C11 H11A 0.9300 .
C12 O5 1.232(12) .
C12 O6 1.243(12) .
C13 O3 1.366(12) .
C13 C18 1.369(14) .
C13 C14 1.374(15) .
C14 C15 1.391(14) .
C14 H14A 0.9300 .
C15 C16 1.350(14) .
C15 H15A 0.9300 .
C16 C17 1.392(14) .
C16 C19 1.500(14) .
C17 C18 1.375(14) .
C17 H17A 0.9300 .
C18 H18A 0.9300 .
C19 O7 1.191(13) .
C19 O8 1.271(12) .
C20 C25 1.341(14) .
C20 C21 1.360(14) .
C20 O4 1.361(12) .
C21 C22 1.368(14) .
C21 H21A 0.9300 .
C22 C23 1.396(13) .
C22 H22A 0.9300 .
C23 C24 1.347(13) .
C23 C26 1.467(13) .
C24 C25 1.379(14) .
C24 H24A 0.9300 .
C25 H25A 0.9300 .
C26 O10 1.268(10) .
C26 O9 1.278(11) .
C27 C28 1.25(2) .
C27 H27A 0.9300 .
C28 C29 1.49(3) .
C28 H28A 0.9300 .
C29 C30 1.34(2) .
C29 H29A 0.9300 .
C30 C31 1.380(19) .
C30 H30A 0.9300 .
C31 C32 1.55(2) .
C32 C33 1.44(2) .
C33 C34 1.35(3) .
C33 H33A 0.9300 .
C34 C35 1.35(2) .
C34 H34A 0.9300 .
C35 C36 1.37(2) .
C35 H35A 0.9300 .
C36 H36A 0.9300 .
C37 H37A 0.9602 .
C37 H37B 0.9600 .
C37 H37C 0.9600 .
C38 H38A 0.9599 .
C38 H38B 0.9600 .
C38 H38C 0.9600 .
C39 O11 1.26(3) .
C39 C40 1.73(4) .
C40 H40A 0.9601 .
C40 H40B 0.9601 .
C40 H40C 0.9601 .
O1 C4 1.423(11) 2_656
O7 Cd1 2.211(8) 1_556
O8 Cd2 2.166(7) 1_556
O9 Cd1 2.268(7) 8_556
O10 Cd2 2.356(6) 2_655
O10 Cd1 2.587(6) 8_556

loop_
_platon_squeeze_void_nr
_platon_squeeze_void_average_x
_platon_squeeze_void_average_y
_platon_squeeze_void_average_z
_platon_squeeze_void_volume
_platon_squeeze_void_count_electrons
_platon_squeeze_void_content
1 0.000 0.000 -0.004 1247 692 ' '
2 0.500 0.500 0.090 1247 692 ' '
